data_7715649
loop_
_publ_author_name
'Borys, Andryj M.'
'Vedani, Luca'
'Hevia, Eva'

_publ_section_title
;
 The coordination of alkali-metal nickelates to organic &#x3c0;-systems:
 synthetic, structural and spectroscopic insights.
;
_journal_issue 19
_journal_name_full 'Dalton transactions (Cambridge, England : 2003)'
_journal_page_first 8382
_journal_page_last 8390
_journal_paper_doi 10.1039/d4dt00889h
_journal_volume 53
_journal_year 2024
_chemical_formula_moiety 'C45 H61 Li2 N Ni O5'
_chemical_formula_sum 'C45 H61 Li2 N Ni O5'
_chemical_formula_weight 768.53
_space_group_crystal_system monoclinic
_space_group_IT_number 14
_space_group_name_Hall '-P 2yn'
_space_group_name_H-M_alt 'P 1 21/n 1'
_atom_sites_solution_hydrogens mixed
_atom_sites_solution_primary dual
_audit_creation_date 2023-10-19
_audit_creation_method
;
Olex2 1.5
(compiled 2023.08.24 svn.re1ec1418 for OlexSys, GUI svn.r6817)
;
_audit_update_record
;
2024-01-17 deposited with the CCDC.	2024-04-03 downloaded from the CCDC.
;
_cell_angle_alpha 90
_cell_angle_beta 94.5490(4)
_cell_angle_gamma 90
_cell_formula_units_Z 4
_cell_length_a 10.61066(4)
_cell_length_b 10.14415(4)
_cell_length_c 39.27151(16)
_cell_measurement_reflns_used 59561
_cell_measurement_temperature 173.01(10)
_cell_measurement_theta_max 80.6230
_cell_measurement_theta_min 4.4070
_cell_volume 4213.72(3)
_computing_cell_refinement 'CrysAlisPro 1.171.42.89a (Rigaku OD, 2023)'
_computing_data_collection 'CrysAlisPro 1.171.42.89a (Rigaku OD, 2023)'
_computing_data_reduction 'CrysAlisPro 1.171.42.89a (Rigaku OD, 2023)'
_computing_molecular_graphics 'Olex2 1.5 (Dolomanov et al., 2009)'
_computing_publication_material 'Olex2 1.5 (Dolomanov et al., 2009)'
_computing_structure_refinement 'SHELXL 2018/3 (Sheldrick, 2015)'
_computing_structure_solution 'SHELXT 2018/2 (Sheldrick, 2018)'
_diffrn_ambient_environment N~2~
_diffrn_ambient_temperature 173.01(10)
_diffrn_detector 'Hybrid Pixel Array Detector'
_diffrn_detector_area_resol_mean 10.0000
_diffrn_detector_type HyPix
_diffrn_measured_fraction_theta_full 1.000
_diffrn_measured_fraction_theta_max 0.998
_diffrn_measurement_details
;
List of Runs (angles in degrees, time in seconds):

  # Type    Start    End  Width  t~exp~   \w     \q     \k     \f   Frames
#--------------------------------------------------------------------------
  1  \w    -78.00  19.00   0.50    0.80    --  -50.83  96.00 104.00  194
  2  \w     -7.00  78.00   0.50    0.80    --   50.83 -96.00  -4.00  170
  3  \w   -160.00 -84.00   0.50    3.40    --  -90.00 -96.00  -4.00  152
  4  \w    -79.00 -20.00   0.50    3.40    --  -90.00  96.00 104.00  118
  5  \w     42.00 105.00   0.50    3.40    --  111.50 -96.00  -4.00  126
  6  \w    106.00 178.00   0.50    3.40    --  111.50  96.00 104.00  144
  7  \w    -99.00 -44.00   0.50    0.80    --  -50.83   0.00 -90.00  110
  8  \w    -26.00  21.00   0.50    0.80    --  -50.83  19.00 -60.00   94
  9  \w    -43.00  20.00   0.50    0.80    --  -50.83  38.00  60.00  126
 10  \w    -43.00  20.00   0.50    0.80    --  -50.83  38.00 -90.00  126
 11  \w    -26.00  21.00   0.50    0.80    --  -50.83  19.00  30.00   94
 12  \w   -119.00 -73.00   0.50    0.80    --  -50.83-125.00  60.00   92
 13  \w   -119.00 -73.00   0.50    0.80    --  -50.83-125.00-180.00   92
 14  \w    -20.00  63.00   0.50    0.80    --   50.83 -57.00  60.00  166
 15  \w    -51.00 -18.00   0.50    3.40    --  -90.00  45.00  30.00   66
 16  \w    -51.00 -18.00   0.50    3.40    --  -90.00  45.00 -60.00   66
 17  \w   -138.00 -83.00   0.50    3.40    --  -90.00   0.00-120.00  110
 18  \w    104.00 178.00   0.50    3.40    --  111.50  45.00  90.00  148
 19  \w     41.00  71.00   0.50    3.40    --  111.50 -61.00   0.00   60
 20  \w     41.00  71.00   0.50    3.40    --  111.50 -61.00 -30.00   60
 21  \w     42.00 113.00   0.50    3.40    --  111.50-126.00   3.67  142
 22  \w     41.00 106.00   0.50    3.40    --  111.50 -94.00 150.00  130
 23  \w     41.00  71.00   0.50    3.40    --  111.50 -61.00 -90.00   60
 24  \w     41.00  71.00   0.50    3.40    --  111.50 -61.00 150.00   60
 25  \w     95.00 178.00   0.50    3.40    --  111.50 125.00  60.00  166
 26  \w    107.00 178.00   0.50    3.40    --  111.50  15.00  90.00  142
 27  \w     43.00 108.00   0.50    3.40    --  111.50-110.00  57.18  130
 28  \w     43.00 111.00   0.50    3.40    --  111.50-125.00-120.00  136
 29  \w     41.00 105.00   0.50    3.40    --  111.50 -77.00  60.00  128
 30  \w    107.00 178.00   0.50    3.40    --  111.50  15.00 -60.00  142
 31  \w     41.00  71.00   0.50    3.40    --  111.50 -61.00  60.00   60
 32  \w    107.00 178.00   0.50    3.40    --  111.50  15.00-150.00  142
 33  \w     92.00 178.00   0.50    3.40    --  111.50  77.00  90.00  172
 34  \w     44.00 111.00   0.50    3.40    --  111.50-125.00 -30.00  134
 35  \w     43.00  86.00   0.50    3.40    --  111.50-125.00  90.00   86
 36  \w     45.00 106.00   0.50    3.40    --  111.50-102.00 137.61  122
 37  \w     45.00  70.00   0.50    3.40    --  111.50 -61.00-120.00   50
 38  \w    136.00 163.00   0.50    3.40    --  111.50 125.00  30.00   54
 39  \w     99.00 170.00   0.50    3.40    --  111.50  61.00-120.00  142
 40  \w     46.00  72.00   0.50    3.40    --  111.50 -77.00   0.00   52
 41  \w    107.00 178.00   0.50    3.40    --  111.50  15.00-120.00  142
 42  \w     83.00 108.00   0.50    3.40    --  111.50-110.00  99.66   50
 43  \w     86.00 111.00   0.50    3.40    --  111.50-125.00 150.00   50
 44  \w     83.00 108.00   0.50    3.40    --  111.50-108.00 -15.26   50
 45  \w     47.00  81.00   0.50    3.40    --  111.50-125.00 150.00   68
 46  \w     42.00 101.00   0.50    3.40    --  111.50 -94.00-180.00  118
 47  \w     51.00 108.00   0.50    3.40    --  111.50-106.00  79.36  114
 48  \w     45.00 109.00   0.50    3.40    --  111.50-113.00 -80.83  128
 49  \w     77.00 103.00   0.50    3.40    --  111.50 -94.00-150.00   52
 50  \w     74.00 106.00   0.50    3.40    --  111.50 -94.00-120.00   64
 51  \w     98.00 176.00   0.50    3.40    --  111.50  61.00 -60.00  156
 52  \w     46.00  77.00   0.50    3.40    --  111.50-110.00  99.66   62
 53  \w     46.00  86.00   0.50    3.40    --  111.50-125.00 -90.00   80
 54  \w    108.00 173.00   0.50    3.40    --  111.50  30.00 120.00  130
 55  \w     63.00 118.00   0.50    3.40    --  111.50   0.00  90.00  110
;
_diffrn_measurement_device 'four-circle diffractometer'
_diffrn_measurement_device_type 'XtaLAB Synergy, Dualflex, HyPix'
_diffrn_measurement_method '\w scans'
_diffrn_orient_matrix_type 'CrysAlisPro convention (1999,Acta A55,543-557)'
_diffrn_orient_matrix_UB_11 0.0362298000
_diffrn_orient_matrix_UB_12 -0.1120022000
_diffrn_orient_matrix_UB_13 -0.0238564000
_diffrn_orient_matrix_UB_21 0.0221152000
_diffrn_orient_matrix_UB_22 0.1017165000
_diffrn_orient_matrix_UB_23 -0.0280372000
_diffrn_orient_matrix_UB_31 0.1393310000
_diffrn_orient_matrix_UB_32 0.0129511000
_diffrn_orient_matrix_UB_33 0.0139164000
_diffrn_radiation_monochromator mirror
_diffrn_radiation_probe x-ray
_diffrn_radiation_type 'Cu K\a'
_diffrn_radiation_wavelength 1.54184
_diffrn_reflns_av_R_equivalents 0.0237
_diffrn_reflns_av_unetI/netI 0.0117
_diffrn_reflns_Laue_measured_fraction_full 1.000
_diffrn_reflns_Laue_measured_fraction_max 0.998
_diffrn_reflns_limit_h_max 13
_diffrn_reflns_limit_h_min -10
_diffrn_reflns_limit_k_max 12
_diffrn_reflns_limit_k_min -12
_diffrn_reflns_limit_l_max 49
_diffrn_reflns_limit_l_min -49
_diffrn_reflns_number 87197
_diffrn_reflns_point_group_measured_fraction_full 1.000
_diffrn_reflns_point_group_measured_fraction_max 0.998
_diffrn_reflns_theta_full 67.684
_diffrn_reflns_theta_max 74.494
_diffrn_reflns_theta_min 2.257
_diffrn_source 'micro-focus sealed X-ray tube'
_diffrn_source_type 'PhotonJet (Cu) X-ray Source'
_exptl_absorpt_coefficient_mu 1.001
_exptl_absorpt_correction_T_max 1.000
_exptl_absorpt_correction_T_min 0.467
_exptl_absorpt_correction_type gaussian
_exptl_absorpt_process_details
;
CrysAlisPro 1.171.42.89a (Rigaku Oxford Diffraction, 2023)
Numerical absorption correction based on gaussian integration over
a multifaceted crystal model
Empirical absorption correction using spherical harmonics,
implemented in SCALE3 ABSPACK scaling algorithm.
;
_exptl_crystal_colour red
_exptl_crystal_colour_primary red
_exptl_crystal_density_diffrn 1.211
_exptl_crystal_description block
_exptl_crystal_F_000 1648
_exptl_crystal_size_max 0.236
_exptl_crystal_size_mid 0.174
_exptl_crystal_size_min 0.076
_refine_diff_density_max 0.488
_refine_diff_density_min -0.381
_refine_diff_density_rms 0.044
_refine_ls_extinction_method none
_refine_ls_goodness_of_fit_ref 1.057
_refine_ls_hydrogen_treatment mixed
_refine_ls_matrix_type full
_refine_ls_number_parameters 491
_refine_ls_number_reflns 8616
_refine_ls_number_restraints 0
_refine_ls_restrained_S_all 1.057
_refine_ls_R_factor_all 0.0402
_refine_ls_R_factor_gt 0.0388
_refine_ls_shift/su_max 0.003
_refine_ls_shift/su_mean 0.000
_refine_ls_structure_factor_coef Fsqd
_refine_ls_weighting_details 'w=1/[\s^2^(Fo^2^)+(0.0567P)^2^+2.0158P] where P=(Fo^2^+2Fc^2^)/3'
_refine_ls_weighting_scheme calc
_refine_ls_wR_factor_gt 0.1080
_refine_ls_wR_factor_ref 0.1092
_reflns_Friedel_coverage 0.000
_reflns_number_gt 8185
_reflns_number_total 8616
_reflns_threshold_expression 'I > 2\s(I)'
_cod_data_source_file d4dt00889h2.cif
_cod_data_source_block 23eh309_amb-1221
_cod_depositor_comments 'Adding full bibliography for 7715639--7715655.cif.'
_cod_database_code 7715649
_shelx_shelxl_version_number 2018/3
_chemical_oxdiff_formula 'C180  H244  Li8  N4  Ni4  O20  '
_shelx_space_group_comment
;
The symmetry employed for this shelxl refinement is uniquely defined
by the following loop, which should always be used as a source of
symmetry information in preference to the above space-group names.
They are only intended as comments.
;
_shelx_estimated_absorpt_t_max 0.924
_shelx_estimated_absorpt_t_min 0.795
_olex2_refinement_description
;
1. Fixed Uiso
 At 1.2 times of:
  All C(H) groups, All C(H,H) groups
2.a Ternary CH refined with riding coordinates:
 C1(H1)
2.b Secondary CH2 refined with riding coordinates:
 C37(H37A,H37B), C26(H26A,H26B), C34(H34A,H34B), C36(H36A,H36B), C30(H30A,
 H30B), C38(H38A,H38B), C41(H41A,H41B), C33(H33A,H33B), C39(H39A,H39B),
 C29(H29A,H29B), C35(H35A,H35B), C40(H40A,H40B), C31(H31A,H31B), C42(H42A,H42B),
  C45(H45A,H45B), C32(H32A,H32B), C27(H27A,H27B), C43(H43A,H43B), C28(H28A,
 H28B), C44(H44A,H44B)
2.c Aromatic/amide H refined with riding coordinates:
 C13(H13), C9(H9), C7(H7), C21(H21), C12(H12), C3(H3), C24(H24), C10(H10),
 C5(H5), C11(H11), C6(H6), C23(H23), C22(H22), C4(H4), C17(H17), C19(H19),
 C15(H15), C18(H18), C16(H16)
;
_olex2_submission_special_instructions 'No special instructions were received'
_oxdiff_exptl_absorpt_empirical_details
;
Empirical correction (ABSPACK) includes:
- Absorption correction using spherical harmonics
- Frame scaling
;
_oxdiff_exptl_absorpt_empirical_full_max 1.187
_oxdiff_exptl_absorpt_empirical_full_min 0.876

loop_
_space_group_symop_operation_xyz
'x, y, z'
'-x+1/2, y+1/2, -z+1/2'
'-x, -y, -z'
'x-1/2, -y-1/2, z-1/2'

loop_
_atom_site_label
_atom_site_type_symbol
_atom_site_fract_x
_atom_site_fract_y
_atom_site_fract_z
_atom_site_U_iso_or_equiv
_atom_site_adp_type
_atom_site_occupancy
_atom_site_site_symmetry_order
_atom_site_calc_flag
_atom_site_refinement_flags_posn
_atom_site_refinement_flags_adp
_atom_site_refinement_flags_occupancy
_atom_site_disorder_assembly
_atom_site_disorder_group
Ni1 Ni 0.78829(2) 0.22303(2) 0.38291(2) 0.02486(8) Uani 1 1 d . . . . .
O3 O 0.75134(10) 0.51764(11) 0.32735(3) 0.0364(2) Uani 1 1 d . . . . .
O2 O 0.47517(10) 0.49415(12) 0.33638(3) 0.0383(3) Uani 1 1 d . . . . .
O1 O 0.53298(11) 0.34616(12) 0.27544(3) 0.0382(2) Uani 1 1 d . . . . .
O5 O 0.73819(11) -0.01756(12) 0.44792(3) 0.0399(3) Uani 1 1 d . . . . .
N1 N 0.68135(10) 0.19869(11) 0.34047(3) 0.0249(2) Uani 1 1 d . . . . .
O4 O 0.86206(11) 0.20020(14) 0.49206(3) 0.0456(3) Uani 1 1 d . . . . .
C8 C 0.57769(12) 0.11385(14) 0.34101(3) 0.0253(3) Uani 1 1 d . . . . .
C1 C 0.80367(12) 0.14363(13) 0.33892(3) 0.0257(3) Uani 1 1 d . . . . .
H1 H 0.803928 0.045090 0.339657 0.031 Uiso 1 1 calc R U . . .
C2 C 0.88905(13) 0.19835(14) 0.31437(4) 0.0271(3) Uani 1 1 d . . . . .
C20 C 0.69801(13) 0.31874(15) 0.41707(3) 0.0283(3) Uani 1 1 d . . . . .
C13 C 0.46660(13) 0.16010(15) 0.35461(4) 0.0301(3) Uani 1 1 d . . . . .
H13 H 0.466089 0.245321 0.364628 0.036 Uiso 1 1 calc R U . . .
C9 C 0.57326(14) -0.01236(15) 0.32642(4) 0.0311(3) Uani 1 1 d . . . . .
H9 H 0.646167 -0.046590 0.316963 0.037 Uiso 1 1 calc R U . . .
C7 C 0.84427(14) 0.26983(15) 0.28539(4) 0.0323(3) Uani 1 1 d . . . . .
H7 H 0.755794 0.281687 0.280676 0.039 Uiso 1 1 calc R U . . .
C14 C 0.95452(13) 0.19055(16) 0.40486(4) 0.0308(3) Uani 1 1 d . . . . .
C25 C 0.58246(14) 0.28261(15) 0.43027(4) 0.0312(3) Uani 1 1 d . . . . .
C21 C 0.74142(15) 0.44476(16) 0.42803(4) 0.0367(3) Uani 1 1 d . . . . .
H21 H 0.821226 0.473400 0.421464 0.044 Uiso 1 1 calc R U . . .
C12 C 0.35834(14) 0.08335(18) 0.35360(4) 0.0376(3) Uani 1 1 d . . . . .
H12 H 0.284786 0.116793 0.362887 0.045 Uiso 1 1 calc R U . . .
C3 C 1.02009(14) 0.17964(16) 0.31950(4) 0.0338(3) Uani 1 1 d . . . . .
H3 H 1.053632 0.129997 0.338636 0.041 Uiso 1 1 calc R U . . .
C24 C 0.51537(14) 0.36502(18) 0.45067(4) 0.0374(3) Uani 1 1 d . . . . .
H24 H 0.438591 0.335169 0.458924 0.045 Uiso 1 1 calc R U . . .
C10 C 0.46384(16) -0.08834(17) 0.32555(4) 0.0395(4) Uani 1 1 d . . . . .
H10 H 0.463093 -0.173469 0.315452 0.047 Uiso 1 1 calc R U . . .
C5 C 1.05596(17) 0.30568(19) 0.26923(4) 0.0445(4) Uani 1 1 d . . . . .
H5 H 1.112304 0.343137 0.254274 0.053 Uiso 1 1 calc R U . . .
C11 C 0.35582(15) -0.04151(18) 0.33922(4) 0.0428(4) Uani 1 1 d . . . . .
H11 H 0.281564 -0.094015 0.338746 0.051 Uiso 1 1 calc R U . . .
C6 C 0.92679(16) 0.32379(18) 0.26339(4) 0.0398(4) Uani 1 1 d . . . . .
H6 H 0.894210 0.373541 0.244170 0.048 Uiso 1 1 calc R U . . .
C23 C 0.55972(16) 0.49006(18) 0.45899(4) 0.0413(4) Uani 1 1 d . . . . .
H23 H 0.512467 0.547945 0.472113 0.050 Uiso 1 1 calc R U . . .
C22 C 0.67454(17) 0.52909(17) 0.44779(5) 0.0430(4) Uani 1 1 d . . . . .
H22 H 0.707578 0.613854 0.453660 0.052 Uiso 1 1 calc R U . . .
C37 C 0.87827(15) 0.50815(16) 0.34304(5) 0.0384(3) Uani 1 1 d . . . . .
H37A H 0.938576 0.487720 0.325785 0.046 Uiso 1 1 calc R U . . .
H37B H 0.884304 0.438606 0.360777 0.046 Uiso 1 1 calc R U . . .
C4 C 1.10168(15) 0.23224(19) 0.29717(5) 0.0423(4) Uani 1 1 d . . . . .
H4 H 1.190058 0.217598 0.301125 0.051 Uiso 1 1 calc R U . . .
C17 C 1.21058(15) 0.1459(2) 0.43156(5) 0.0497(5) Uani 1 1 d . . . . .
H17 H 1.295387 0.131104 0.440364 0.060 Uiso 1 1 calc R U . . .
C19 C 1.00765(15) 0.06396(18) 0.40923(4) 0.0406(4) Uani 1 1 d . . . . .
H19 H 0.956009 -0.010157 0.403096 0.049 Uiso 1 1 calc R U . . .
C26 C 0.47806(17) 0.5615(2) 0.36858(4) 0.0451(4) Uani 1 1 d . . . . .
H26A H 0.514908 0.650625 0.366628 0.054 Uiso 1 1 calc R U . . .
H26B H 0.529968 0.511802 0.386275 0.054 Uiso 1 1 calc R U . . .
C34 C 0.73993(18) 0.64702(17) 0.31346(5) 0.0472(4) Uani 1 1 d . . . . .
H34A H 0.650243 0.674892 0.311121 0.057 Uiso 1 1 calc R U . . .
H34B H 0.773713 0.650263 0.290694 0.057 Uiso 1 1 calc R U . . .
C15 C 1.03859(15) 0.29284(18) 0.41517(5) 0.0416(4) Uani 1 1 d . . . . .
H15 H 1.008736 0.381040 0.413303 0.050 Uiso 1 1 calc R U . . .
C36 C 0.90553(19) 0.64313(18) 0.35882(5) 0.0481(4) Uani 1 1 d . . . . .
H36A H 0.888555 0.643772 0.383250 0.058 Uiso 1 1 calc R U . . .
H36B H 0.994573 0.669012 0.356780 0.058 Uiso 1 1 calc R U . . .
C30 C 0.48690(19) 0.22023(18) 0.26326(5) 0.0465(4) Uani 1 1 d . . . . .
H30A H 0.435391 0.178594 0.280252 0.056 Uiso 1 1 calc R U . . .
H30B H 0.558478 0.161028 0.259321 0.056 Uiso 1 1 calc R U . . .
C38 C 0.6837(2) -0.0844(2) 0.41812(4) 0.0517(5) Uani 1 1 d . . . . .
H38A H 0.733707 -0.163856 0.413472 0.062 Uiso 1 1 calc R U . . .
H38B H 0.682031 -0.025584 0.397968 0.062 Uiso 1 1 calc R U . . .
C18 C 1.13228(17) 0.0416(2) 0.42210(5) 0.0503(5) Uani 1 1 d . . . . .
H18 H 1.163295 -0.046076 0.424346 0.060 Uiso 1 1 calc R U . . .
C16 C 1.16355(16) 0.2718(2) 0.42800(5) 0.0501(4) Uani 1 1 d . . . . .
H16 H 1.216284 0.344965 0.434305 0.060 Uiso 1 1 calc R U . . .
C41 C 0.67846(18) -0.0714(2) 0.47604(4) 0.0481(4) Uani 1 1 d . . . . .
H41A H 0.682630 -0.008572 0.495394 0.058 Uiso 1 1 calc R U . . .
H41B H 0.719798 -0.154790 0.483807 0.058 Uiso 1 1 calc R U . . .
C33 C 0.5326(2) 0.4322(2) 0.24663(5) 0.0549(5) Uani 1 1 d . . . . .
H33A H 0.612342 0.423728 0.235319 0.066 Uiso 1 1 calc R U . . .
H33B H 0.522521 0.525042 0.253661 0.066 Uiso 1 1 calc R U . . .
C39 C 0.5508(2) -0.1224(2) 0.42549(6) 0.0597(5) Uani 1 1 d . . . . .
H39A H 0.487747 -0.068757 0.411699 0.072 Uiso 1 1 calc R U . . .
H39B H 0.534858 -0.216802 0.420364 0.072 Uiso 1 1 calc R U . . .
C29 C 0.34882(17) 0.4928(3) 0.32129(6) 0.0611(6) Uani 1 1 d . . . . .
H29A H 0.327675 0.405108 0.311350 0.073 Uiso 1 1 calc R U . . .
H29B H 0.337778 0.559767 0.302958 0.073 Uiso 1 1 calc R U . . .
C35 C 0.8156(2) 0.7349(2) 0.33821(7) 0.0625(6) Uani 1 1 d . . . . .
H35A H 0.759665 0.781266 0.353282 0.075 Uiso 1 1 calc R U . . .
H35B H 0.863170 0.801156 0.325883 0.075 Uiso 1 1 calc R U . . .
C40 C 0.54464(19) -0.0954(2) 0.46297(6) 0.0593(5) Uani 1 1 d . . . . .
H40A H 0.491665 -0.017080 0.466579 0.071 Uiso 1 1 calc R U . . .
H40B H 0.509241 -0.172013 0.474590 0.071 Uiso 1 1 calc R U . . .
C31 C 0.4075(2) 0.2441(2) 0.23029(5) 0.0583(5) Uani 1 1 d . . . . .
H31A H 0.438278 0.190357 0.211612 0.070 Uiso 1 1 calc R U . . .
H31B H 0.317921 0.221574 0.232793 0.070 Uiso 1 1 calc R U . . .
C42 C 0.7915(2) 0.2786(3) 0.51351(5) 0.0646(6) Uani 1 1 d . . . . .
H42A H 0.741158 0.221771 0.527791 0.078 Uiso 1 1 calc R U . . .
H42B H 0.732976 0.336826 0.499585 0.078 Uiso 1 1 calc R U . . .
C45 C 0.9873(2) 0.1886(3) 0.50728(6) 0.0672(6) Uani 1 1 d . . . . .
H45A H 1.048728 0.197517 0.489726 0.081 Uiso 1 1 calc R U . . .
H45B H 0.999519 0.101390 0.518372 0.081 Uiso 1 1 calc R U . . .
C32 C 0.4213(2) 0.3886(3) 0.22301(6) 0.0712(7) Uani 1 1 d . . . . .
H32A H 0.343954 0.437350 0.227867 0.085 Uiso 1 1 calc R U . . .
H32B H 0.437943 0.403154 0.198841 0.085 Uiso 1 1 calc R U . . .
C27 C 0.3444(2) 0.5712(4) 0.37788(7) 0.0834(8) Uani 1 1 d . . . . .
H27A H 0.332202 0.516968 0.398321 0.100 Uiso 1 1 calc R U . . .
H27B H 0.322726 0.663740 0.382826 0.100 Uiso 1 1 calc R U . . .
C43 C 0.8808(3) 0.3572(4) 0.53505(10) 0.1090(12) Uani 1 1 d . . . . .
H43A H 0.857515 0.357260 0.558964 0.131 Uiso 1 1 calc R U . . .
H43B H 0.882129 0.449310 0.526783 0.131 Uiso 1 1 calc R U . . .
C28 C 0.2670(2) 0.5232(5) 0.34897(9) 0.1183(15) Uani 1 1 d . . . . .
H28A H 0.203723 0.590699 0.341203 0.142 Uiso 1 1 calc R U . . .
H28B H 0.221365 0.442796 0.355321 0.142 Uiso 1 1 calc R U . . .
C44 C 1.0062(3) 0.2938(4) 0.53269(11) 0.1124(13) Uani 1 1 d . . . . .
H44A H 1.068309 0.358896 0.525470 0.135 Uiso 1 1 calc R U . . .
H44B H 1.037792 0.257030 0.555104 0.135 Uiso 1 1 calc R U . . .
Li2 Li 0.6195(2) 0.3801(3) 0.32360(7) 0.0328(5) Uani 1 1 d . . . . .
Li1 Li 0.8135(3) 0.1568(3) 0.44496(7) 0.0374(6) Uani 1 1 d . . . . .
H25 H 0.5470(17) 0.1973(18) 0.4248(5) 0.032(4) Uiso 1 1 d . . . . .

loop_
_atom_site_aniso_label
_atom_site_aniso_U_11
_atom_site_aniso_U_22
_atom_site_aniso_U_33
_atom_site_aniso_U_23
_atom_site_aniso_U_13
_atom_site_aniso_U_12
Ni1 0.02215(13) 0.02938(14) 0.02288(13) 0.00007(9) 0.00066(9) 0.00144(8)
O3 0.0308(5) 0.0311(5) 0.0465(6) 0.0050(5) -0.0022(4) 0.0012(4)
O2 0.0278(5) 0.0445(6) 0.0414(6) -0.0067(5) -0.0044(4) 0.0058(4)
O1 0.0402(6) 0.0428(6) 0.0303(5) 0.0011(5) -0.0063(4) 0.0029(5)
O5 0.0464(6) 0.0463(6) 0.0274(5) 0.0032(5) 0.0045(4) -0.0048(5)
N1 0.0228(5) 0.0274(5) 0.0243(5) -0.0006(4) 0.0010(4) 0.0009(4)
O4 0.0383(6) 0.0653(8) 0.0321(6) -0.0060(5) -0.0048(5) 0.0011(6)
C8 0.0238(6) 0.0313(7) 0.0203(6) 0.0030(5) -0.0023(5) 0.0000(5)
C1 0.0242(6) 0.0262(6) 0.0265(6) -0.0006(5) 0.0012(5) 0.0017(5)
C2 0.0269(7) 0.0292(6) 0.0255(6) -0.0050(5) 0.0032(5) 0.0002(5)
C20 0.0263(6) 0.0346(7) 0.0237(6) -0.0008(5) -0.0012(5) 0.0020(5)
C13 0.0256(6) 0.0388(8) 0.0255(7) 0.0012(6) -0.0008(5) 0.0020(6)
C9 0.0297(7) 0.0331(7) 0.0296(7) -0.0007(6) -0.0024(5) 0.0003(6)
C7 0.0302(7) 0.0396(8) 0.0273(7) -0.0012(6) 0.0027(6) 0.0021(6)
C14 0.0257(6) 0.0428(8) 0.0241(6) 0.0045(6) 0.0030(5) 0.0027(6)
C25 0.0282(7) 0.0379(8) 0.0271(7) 0.0004(6) -0.0004(5) 0.0002(6)
C21 0.0325(7) 0.0398(8) 0.0379(8) -0.0066(7) 0.0048(6) -0.0036(6)
C12 0.0238(7) 0.0559(10) 0.0326(7) 0.0068(7) -0.0003(5) -0.0006(6)
C3 0.0274(7) 0.0426(8) 0.0315(7) 0.0002(6) 0.0026(6) 0.0020(6)
C24 0.0291(7) 0.0535(9) 0.0300(7) 0.0020(7) 0.0044(6) 0.0045(7)
C10 0.0399(8) 0.0360(8) 0.0407(8) -0.0003(7) -0.0085(7) -0.0069(7)
C5 0.0405(9) 0.0571(10) 0.0375(9) 0.0019(8) 0.0134(7) -0.0106(8)
C11 0.0309(8) 0.0518(10) 0.0441(9) 0.0081(8) -0.0072(6) -0.0124(7)
C6 0.0450(9) 0.0468(9) 0.0280(7) 0.0044(7) 0.0053(6) -0.0015(7)
C23 0.0428(9) 0.0489(9) 0.0326(8) -0.0064(7) 0.0052(6) 0.0126(7)
C22 0.0467(9) 0.0384(8) 0.0439(9) -0.0115(7) 0.0026(7) 0.0000(7)
C37 0.0332(8) 0.0343(8) 0.0465(9) -0.0003(7) -0.0054(7) 0.0008(6)
C4 0.0265(7) 0.0599(11) 0.0411(9) -0.0018(8) 0.0064(6) -0.0036(7)
C17 0.0246(7) 0.0813(14) 0.0429(9) 0.0163(9) 0.0010(6) 0.0072(8)
C19 0.0328(8) 0.0452(9) 0.0441(9) 0.0110(7) 0.0051(6) 0.0049(7)
C26 0.0453(9) 0.0533(10) 0.0364(8) -0.0034(7) 0.0004(7) 0.0089(8)
C34 0.0455(9) 0.0385(9) 0.0567(11) 0.0142(8) -0.0007(8) 0.0029(7)
C15 0.0288(8) 0.0496(10) 0.0452(9) 0.0008(7) -0.0048(7) 0.0009(7)
C36 0.0536(10) 0.0379(9) 0.0513(10) -0.0064(8) -0.0054(8) -0.0032(8)
C30 0.0531(10) 0.0472(10) 0.0373(9) -0.0011(7) -0.0087(8) -0.0039(8)
C38 0.0804(14) 0.0447(10) 0.0298(8) -0.0017(7) 0.0022(8) -0.0048(9)
C18 0.0387(9) 0.0602(11) 0.0529(10) 0.0230(9) 0.0095(8) 0.0176(8)
C16 0.0285(8) 0.0673(12) 0.0531(11) 0.0019(9) -0.0058(7) -0.0026(8)
C41 0.0510(10) 0.0623(11) 0.0314(8) 0.0059(8) 0.0051(7) -0.0110(9)
C33 0.0600(12) 0.0570(11) 0.0448(10) 0.0152(9) -0.0138(9) -0.0068(9)
C39 0.0645(13) 0.0526(11) 0.0579(12) -0.0038(9) -0.0195(10) -0.0040(10)
C29 0.0308(9) 0.0818(15) 0.0680(13) -0.0171(11) -0.0125(8) 0.0110(9)
C35 0.0716(14) 0.0371(10) 0.0775(15) -0.0059(10) -0.0022(12) 0.0049(9)
C40 0.0468(10) 0.0704(13) 0.0618(12) -0.0022(10) 0.0102(9) -0.0098(10)
C31 0.0619(13) 0.0684(13) 0.0415(10) 0.0017(9) -0.0157(9) -0.0100(10)
C42 0.0539(12) 0.1004(18) 0.0387(10) -0.0081(10) -0.0026(8) 0.0226(12)
C45 0.0442(11) 0.1093(19) 0.0465(11) -0.0025(12) -0.0069(9) 0.0164(12)
C32 0.0788(16) 0.0723(15) 0.0568(13) 0.0175(11) -0.0304(11) -0.0085(12)
C27 0.0546(13) 0.135(3) 0.0633(14) -0.0020(16) 0.0202(11) 0.0165(15)
C43 0.097(2) 0.101(2) 0.129(3) -0.069(2) 0.008(2) -0.0102(19)
C28 0.0343(11) 0.202(4) 0.120(3) -0.080(3) 0.0151(14) -0.0007(17)
C44 0.0733(19) 0.117(3) 0.140(3) -0.045(2) -0.039(2) -0.0192(18)
Li2 0.0303(12) 0.0321(12) 0.0353(13) 0.0013(10) -0.0017(10) 0.0034(10)
Li1 0.0360(13) 0.0472(15) 0.0288(12) 0.0026(11) 0.0010(10) -0.0012(11)

loop_
_atom_type_symbol
_atom_type_description
_atom_type_scat_dispersion_real
_atom_type_scat_dispersion_imag
_atom_type_scat_source
C C 0.0181 0.0091 'International Tables Vol C Tables 4.2.6.8 and 6.1.1.4'
H H 0.0000 0.0000 'International Tables Vol C Tables 4.2.6.8 and 6.1.1.4'
Li Li 0.0008 0.0003 'International Tables Vol C Tables 4.2.6.8 and 6.1.1.4'
N N 0.0311 0.0180 'International Tables Vol C Tables 4.2.6.8 and 6.1.1.4'
O O 0.0492 0.0322 'International Tables Vol C Tables 4.2.6.8 and 6.1.1.4'
Ni Ni -3.0029 0.5091 'International Tables Vol C Tables 4.2.6.8 and 6.1.1.4'

loop_
_exptl_crystal_face_index_h
_exptl_crystal_face_index_k
_exptl_crystal_face_index_l
_exptl_crystal_face_perp_dist
-1 -1 1 0.0955
1 1 -1 0.0485
1 0 1 0.0816
-1 -1 0 0.0928
0 -1 1 0.0591
0 1 -1 0.0166
1 1 1 0.0591
0 -1 0 0.0650
1 -1 1 0.0773
0 -1 -1 0.0750
1 -1 0 0.0820
-1 1 0 0.1068
0 1 1 0.0395
1 -1 -1 0.0845
-1 1 1 0.1047
1 0 0 0.0905
0 0 1 0.0713
0 0 -1 0.0888
-1 0 1 0.1378
1 0 -1 0.0937
4 1 -21 0.0852
-5 -1 19 0.1007

loop_
_geom_angle_atom_site_label_1
_geom_angle_atom_site_label_2
_geom_angle_atom_site_label_3
_geom_angle
_geom_angle_site_symmetry_1
_geom_angle_site_symmetry_3
_geom_angle_publ_flag
N1 Ni1 C20 111.26(5) . . ?
N1 Ni1 Li2 36.85(6) . . ?
N1 Ni1 Li1 143.10(7) . . ?
C1 Ni1 N1 42.87(5) . . ?
C1 Ni1 C20 154.14(6) . . ?
C1 Ni1 C14 100.95(6) . . ?
C1 Ni1 Li2 69.03(6) . . ?
C1 Ni1 Li1 138.23(8) . . ?
C20 Ni1 Li2 88.64(6) . . ?
C20 Ni1 Li1 59.49(8) . . ?
C14 Ni1 N1 143.82(6) . . ?
C14 Ni1 C20 104.91(6) . . ?
C14 Ni1 Li2 146.97(6) . . ?
C14 Ni1 Li1 59.96(7) . . ?
Li1 Ni1 Li2 146.68(8) . . ?
C37 O3 Li2 128.20(12) . . ?
C34 O3 C37 105.91(12) . . ?
C34 O3 Li2 125.85(12) . . ?
C26 O2 Li2 121.96(12) . . ?
C29 O2 C26 108.98(14) . . ?
C29 O2 Li2 126.93(14) . . ?
C30 O1 Li2 124.62(12) . . ?
C33 O1 C30 107.45(13) . . ?
C33 O1 Li2 126.65(13) . . ?
C38 O5 Li1 121.40(13) . . ?
C41 O5 C38 106.04(13) . . ?
C41 O5 Li1 127.15(14) . . ?
Ni1 N1 Li2 108.16(9) . . ?
C8 N1 Ni1 117.94(9) . . ?
C8 N1 C1 118.81(11) . . ?
C8 N1 Li2 109.03(11) . . ?
C1 N1 Ni1 67.38(7) . . ?
C1 N1 Li2 127.67(12) . . ?
C42 O4 C45 108.53(15) . . ?
C42 O4 Li1 125.79(14) . . ?
C45 O4 Li1 123.70(15) . . ?
N1 C8 C13 118.85(13) . . ?
N1 C8 C9 123.83(12) . . ?
C9 C8 C13 117.13(13) . . ?
Ni1 C1 H1 113.1 . . ?
N1 C1 Ni1 69.75(7) . . ?
N1 C1 H1 113.1 . . ?
N1 C1 C2 119.26(12) . . ?
C2 C1 Ni1 121.80(10) . . ?
C2 C1 H1 113.1 . . ?
C7 C2 C1 122.49(13) . . ?
C7 C2 C3 117.11(13) . . ?
C3 C2 C1 120.40(13) . . ?
Ni1 C20 Li1 72.49(8) . . ?
C25 C20 Ni1 127.21(11) . . ?
C25 C20 Li1 94.91(12) . . ?
C21 C20 Ni1 119.31(11) . . ?
C21 C20 C25 113.13(13) . . ?
C21 C20 Li1 110.84(12) . . ?
C8 C13 H13 119.4 . . ?
C12 C13 C8 121.16(15) . . ?
C12 C13 H13 119.4 . . ?
C8 C9 H9 119.4 . . ?
C10 C9 C8 121.11(14) . . ?
C10 C9 H9 119.4 . . ?
C2 C7 H7 119.4 . . ?
C6 C7 C2 121.27(14) . . ?
C6 C7 H7 119.4 . . ?
Ni1 C14 Li1 73.01(8) . . ?
C19 C14 Ni1 123.60(12) . . ?
C19 C14 Li1 93.28(12) . . ?
C15 C14 Ni1 122.61(12) . . ?
C15 C14 C19 113.53(14) . . ?
C15 C14 Li1 110.34(13) . . ?
C20 C25 Li1 54.62(9) . . ?
C20 C25 H25 119.0(11) . . ?
C24 C25 C20 123.51(15) . . ?
C24 C25 Li1 129.66(12) . . ?
C24 C25 H25 117.4(11) . . ?
Li1 C25 H25 87.5(11) . . ?
C20 C21 H21 118.0 . . ?
C22 C21 C20 123.98(15) . . ?
C22 C21 H21 118.0 . . ?
C13 C12 H12 119.5 . . ?
C13 C12 C11 120.95(15) . . ?
C11 C12 H12 119.5 . . ?
C2 C3 H3 119.4 . . ?
C4 C3 C2 121.24(15) . . ?
C4 C3 H3 119.4 . . ?
C25 C24 H24 119.8 . . ?
C23 C24 C25 120.46(15) . . ?
C23 C24 H24 119.8 . . ?
C9 C10 H10 119.5 . . ?
C11 C10 C9 120.93(16) . . ?
C11 C10 H10 119.5 . . ?
C6 C5 H5 120.5 . . ?
C4 C5 H5 120.5 . . ?
C4 C5 C6 118.94(15) . . ?
C12 C11 C10 118.73(15) . . ?
C12 C11 H11 120.6 . . ?
C10 C11 H11 120.6 . . ?
C7 C6 H6 119.7 . . ?
C5 C6 C7 120.60(15) . . ?
C5 C6 H6 119.7 . . ?
C24 C23 H23 120.7 . . ?
C24 C23 C22 118.57(15) . . ?
C22 C23 H23 120.7 . . ?
C21 C22 H22 119.9 . . ?
C23 C22 C21 120.20(16) . . ?
C23 C22 H22 119.9 . . ?
O3 C37 H37A 110.8 . . ?
O3 C37 H37B 110.8 . . ?
O3 C37 C36 104.79(13) . . ?
H37A C37 H37B 108.9 . . ?
C36 C37 H37A 110.8 . . ?
C36 C37 H37B 110.8 . . ?
C3 C4 H4 119.6 . . ?
C5 C4 C3 120.80(15) . . ?
C5 C4 H4 119.6 . . ?
C18 C17 H17 120.7 . . ?
C16 C17 H17 120.7 . . ?
C16 C17 C18 118.68(16) . . ?
C14 C19 H19 118.3 . . ?
C14 C19 Li1 55.98(10) . . ?
C18 C19 C14 123.43(17) . . ?
C18 C19 H19 118.3 . . ?
C18 C19 Li1 126.68(14) . . ?
Li1 C19 H19 87.7 . . ?
O2 C26 H26A 110.3 . . ?
O2 C26 H26B 110.3 . . ?
O2 C26 C27 106.96(17) . . ?
H26A C26 H26B 108.6 . . ?
C27 C26 H26A 110.3 . . ?
C27 C26 H26B 110.3 . . ?
O3 C34 H34A 110.6 . . ?
O3 C34 H34B 110.6 . . ?
O3 C34 C35 105.91(15) . . ?
H34A C34 H34B 108.7 . . ?
C35 C34 H34A 110.6 . . ?
C35 C34 H34B 110.6 . . ?
C14 C15 H15 118.2 . . ?
C16 C15 C14 123.60(17) . . ?
C16 C15 H15 118.2 . . ?
C37 C36 H36A 110.9 . . ?
C37 C36 H36B 110.9 . . ?
H36A C36 H36B 109.0 . . ?
C35 C36 C37 104.06(15) . . ?
C35 C36 H36A 110.9 . . ?
C35 C36 H36B 110.9 . . ?
O1 C30 H30A 110.3 . . ?
O1 C30 H30B 110.3 . . ?
O1 C30 C31 107.19(15) . . ?
H30A C30 H30B 108.5 . . ?
C31 C30 H30A 110.3 . . ?
C31 C30 H30B 110.3 . . ?
O5 C38 H38A 110.4 . . ?
O5 C38 H38B 110.4 . . ?
O5 C38 C39 106.63(15) . . ?
H38A C38 H38B 108.6 . . ?
C39 C38 H38A 110.4 . . ?
C39 C38 H38B 110.4 . . ?
C17 C18 C19 120.41(18) . . ?
C17 C18 H18 119.8 . . ?
C19 C18 H18 119.8 . . ?
C17 C16 C15 120.33(18) . . ?
C17 C16 H16 119.8 . . ?
C15 C16 H16 119.8 . . ?
O5 C41 H41A 110.7 . . ?
O5 C41 H41B 110.7 . . ?
O5 C41 C40 105.42(15) . . ?
H41A C41 H41B 108.8 . . ?
C40 C41 H41A 110.7 . . ?
C40 C41 H41B 110.7 . . ?
O1 C33 H33A 110.7 . . ?
O1 C33 H33B 110.7 . . ?
O1 C33 C32 105.13(16) . . ?
H33A C33 H33B 108.8 . . ?
C32 C33 H33A 110.7 . . ?
C32 C33 H33B 110.7 . . ?
C38 C39 H39A 110.8 . . ?
C38 C39 H39B 110.8 . . ?
H39A C39 H39B 108.9 . . ?
C40 C39 C38 104.74(16) . . ?
C40 C39 H39A 110.8 . . ?
C40 C39 H39B 110.8 . . ?
O2 C29 H29A 110.5 . . ?
O2 C29 H29B 110.5 . . ?
O2 C29 C28 106.34(19) . . ?
H29A C29 H29B 108.7 . . ?
C28 C29 H29A 110.5 . . ?
C28 C29 H29B 110.5 . . ?
C34 C35 C36 105.20(15) . . ?
C34 C35 H35A 110.7 . . ?
C34 C35 H35B 110.7 . . ?
C36 C35 H35A 110.7 . . ?
C36 C35 H35B 110.7 . . ?
H35A C35 H35B 108.8 . . ?
C41 C40 C39 104.62(17) . . ?
C41 C40 H40A 110.8 . . ?
C41 C40 H40B 110.8 . . ?
C39 C40 H40A 110.8 . . ?
C39 C40 H40B 110.8 . . ?
H40A C40 H40B 108.9 . . ?
C30 C31 H31A 110.7 . . ?
C30 C31 H31B 110.7 . . ?
H31A C31 H31B 108.8 . . ?
C32 C31 C30 105.30(17) . . ?
C32 C31 H31A 110.7 . . ?
C32 C31 H31B 110.7 . . ?
O4 C42 H42A 110.2 . . ?
O4 C42 H42B 110.2 . . ?
O4 C42 C43 107.6(2) . . ?
H42A C42 H42B 108.5 . . ?
C43 C42 H42A 110.2 . . ?
C43 C42 H42B 110.2 . . ?
O4 C45 H45A 110.2 . . ?
O4 C45 H45B 110.2 . . ?
O4 C45 C44 107.5(2) . . ?
H45A C45 H45B 108.5 . . ?
C44 C45 H45A 110.2 . . ?
C44 C45 H45B 110.2 . . ?
C33 C32 H32A 110.8 . . ?
C33 C32 H32B 110.8 . . ?
C31 C32 C33 104.61(17) . . ?
C31 C32 H32A 110.8 . . ?
C31 C32 H32B 110.8 . . ?
H32A C32 H32B 108.9 . . ?
C26 C27 H27A 110.5 . . ?
C26 C27 H27B 110.5 . . ?
H27A C27 H27B 108.7 . . ?
C28 C27 C26 106.3(2) . . ?
C28 C27 H27A 110.5 . . ?
C28 C27 H27B 110.5 . . ?
C42 C43 H43A 110.6 . . ?
C42 C43 H43B 110.6 . . ?
C42 C43 C44 105.7(2) . . ?
H43A C43 H43B 108.7 . . ?
C44 C43 H43A 110.6 . . ?
C44 C43 H43B 110.6 . . ?
C29 C28 H28A 110.0 . . ?
C29 C28 H28B 110.0 . . ?
C27 C28 C29 108.7(2) . . ?
C27 C28 H28A 110.0 . . ?
C27 C28 H28B 110.0 . . ?
H28A C28 H28B 108.3 . . ?
C45 C44 C43 106.4(2) . . ?
C45 C44 H44A 110.4 . . ?
C45 C44 H44B 110.4 . . ?
C43 C44 H44A 110.4 . . ?
C43 C44 H44B 110.4 . . ?
H44A C44 H44B 108.6 . . ?
O3 Li2 Ni1 86.91(9) . . ?
O3 Li2 O2 97.09(12) . . ?
O3 Li2 O1 116.58(13) . . ?
O3 Li2 N1 113.88(12) . . ?
O2 Li2 Ni1 119.40(11) . . ?
O2 Li2 O1 91.83(11) . . ?
O2 Li2 N1 131.80(14) . . ?
O1 Li2 Ni1 139.16(11) . . ?
N1 Li2 Ni1 34.99(5) . . ?
N1 Li2 O1 104.75(12) . . ?
Ni1 Li1 C25 69.71(7) . . ?
Ni1 Li1 C19 67.93(7) . . ?
O5 Li1 Ni1 106.69(12) . . ?
O5 Li1 C20 118.42(13) . . ?
O5 Li1 C14 118.16(14) . . ?
O5 Li1 C25 94.01(11) . . ?
O5 Li1 C19 92.70(12) . . ?
O4 Li1 Ni1 149.84(15) . . ?
O4 Li1 O5 103.26(13) . . ?
O4 Li1 C20 112.87(14) . . ?
O4 Li1 C14 119.13(14) . . ?
O4 Li1 C25 104.93(12) . . ?
O4 Li1 C19 114.41(13) . . ?
C20 Li1 Ni1 48.02(6) . . ?
C20 Li1 C14 85.24(10) . . ?
C20 Li1 C25 30.47(6) . . ?
C20 Li1 C19 113.45(11) . . ?
C14 Li1 Ni1 47.03(6) . . ?
C14 Li1 C25 113.76(11) . . ?
C14 Li1 C19 30.74(6) . . ?
C19 Li1 C25 137.27(11) . . ?

loop_
_geom_bond_atom_site_label_1
_geom_bond_atom_site_label_2
_geom_bond_distance
_geom_bond_site_symmetry_2
_geom_bond_publ_flag
Ni1 N1 1.9562(11) . ?
Ni1 C1 1.9247(14) . ?
Ni1 C20 1.9655(14) . ?
Ni1 C14 1.9291(14) . ?
Ni1 Li2 3.241(2) . ?
Ni1 Li1 2.521(3) . ?
O3 C37 1.4391(18) . ?
O3 C34 1.423(2) . ?
O3 Li2 1.973(3) . ?
O2 C26 1.436(2) . ?
O2 C29 1.422(2) . ?
O2 Li2 2.015(3) . ?
O1 C30 1.436(2) . ?
O1 C33 1.429(2) . ?
O1 Li2 2.065(3) . ?
O5 C38 1.434(2) . ?
O5 C41 1.425(2) . ?
O5 Li1 1.948(3) . ?
N1 C8 1.3981(17) . ?
N1 C1 1.4187(17) . ?
N1 Li2 2.046(3) . ?
O4 C42 1.415(2) . ?
O4 C45 1.418(2) . ?
O4 Li1 1.931(3) . ?
C8 C13 1.4122(19) . ?
C8 C9 1.402(2) . ?
C1 H1 1.0000 . ?
C1 C2 1.4824(19) . ?
C2 C7 1.400(2) . ?
C2 C3 1.402(2) . ?
C20 C25 1.417(2) . ?
C20 C21 1.414(2) . ?
C20 Li1 2.278(3) . ?
C13 H13 0.9500 . ?
C13 C12 1.386(2) . ?
C9 H9 0.9500 . ?
C9 C10 1.392(2) . ?
C7 H7 0.9500 . ?
C7 C6 1.390(2) . ?
C14 C19 1.407(2) . ?
C14 C15 1.407(2) . ?
C14 Li1 2.283(3) . ?
C25 C24 1.392(2) . ?
C25 Li1 2.784(3) . ?
C25 H25 0.962(19) . ?
C21 H21 0.9500 . ?
C21 C22 1.388(2) . ?
C12 H12 0.9500 . ?
C12 C11 1.386(3) . ?
C3 H3 0.9500 . ?
C3 C4 1.387(2) . ?
C24 H24 0.9500 . ?
C24 C23 1.383(3) . ?
C10 H10 0.9500 . ?
C10 C11 1.388(3) . ?
C5 H5 0.9500 . ?
C5 C6 1.384(2) . ?
C5 C4 1.382(3) . ?
C11 H11 0.9500 . ?
C6 H6 0.9500 . ?
C23 H23 0.9500 . ?
C23 C22 1.386(3) . ?
C22 H22 0.9500 . ?
C37 H37A 0.9900 . ?
C37 H37B 0.9900 . ?
C37 C36 1.521(2) . ?
C4 H4 0.9500 . ?
C17 H17 0.9500 . ?
C17 C18 1.378(3) . ?
C17 C16 1.374(3) . ?
C19 H19 0.9500 . ?
C19 C18 1.396(2) . ?
C19 Li1 2.749(3) . ?
C26 H26A 0.9900 . ?
C26 H26B 0.9900 . ?
C26 C27 1.495(3) . ?
C34 H34A 0.9900 . ?
C34 H34B 0.9900 . ?
C34 C35 1.503(3) . ?
C15 H15 0.9500 . ?
C15 C16 1.397(2) . ?
C36 H36A 0.9900 . ?
C36 H36B 0.9900 . ?
C36 C35 1.520(3) . ?
C30 H30A 0.9900 . ?
C30 H30B 0.9900 . ?
C30 C31 1.507(2) . ?
C38 H38A 0.9900 . ?
C38 H38B 0.9900 . ?
C38 C39 1.512(3) . ?
C18 H18 0.9500 . ?
C16 H16 0.9500 . ?
C41 H41A 0.9900 . ?
C41 H41B 0.9900 . ?
C41 C40 1.491(3) . ?
C33 H33A 0.9900 . ?
C33 H33B 0.9900 . ?
C33 C32 1.509(3) . ?
C39 H39A 0.9900 . ?
C39 H39B 0.9900 . ?
C39 C40 1.504(3) . ?
C29 H29A 0.9900 . ?
C29 H29B 0.9900 . ?
C29 C28 1.477(3) . ?
C35 H35A 0.9900 . ?
C35 H35B 0.9900 . ?
C40 H40A 0.9900 . ?
C40 H40B 0.9900 . ?
C31 H31A 0.9900 . ?
C31 H31B 0.9900 . ?
C31 C32 1.503(3) . ?
C42 H42A 0.9900 . ?
C42 H42B 0.9900 . ?
C42 C43 1.457(4) . ?
C45 H45A 0.9900 . ?
C45 H45B 0.9900 . ?
C45 C44 1.464(4) . ?
C32 H32A 0.9900 . ?
C32 H32B 0.9900 . ?
C27 H27A 0.9900 . ?
C27 H27B 0.9900 . ?
C27 C28 1.433(4) . ?
C43 H43A 0.9900 . ?
C43 H43B 0.9900 . ?
C43 C44 1.487(5) . ?
C28 H28A 0.9900 . ?
C28 H28B 0.9900 . ?
C44 H44A 0.9900 . ?
C44 H44B 0.9900 . ?

loop_
_geom_torsion_atom_site_label_1
_geom_torsion_atom_site_label_2
_geom_torsion_atom_site_label_3
_geom_torsion_atom_site_label_4
_geom_torsion
_geom_torsion_site_symmetry_1
_geom_torsion_site_symmetry_2
_geom_torsion_site_symmetry_3
_geom_torsion_site_symmetry_4
_geom_torsion_publ_flag
Ni1 N1 C8 C13 79.19(14) . . . . ?
Ni1 N1 C8 C9 -105.91(13) . . . . ?
Ni1 N1 C1 C2 -115.92(12) . . . . ?
Ni1 C1 C2 C7 -104.72(14) . . . . ?
Ni1 C1 C2 C3 75.36(16) . . . . ?
Ni1 C20 C25 C24 -170.35(12) . . . . ?
Ni1 C20 C25 Li1 71.71(12) . . . . ?
Ni1 C20 C21 C22 169.62(14) . . . . ?
Ni1 C14 C19 C18 173.56(13) . . . . ?
Ni1 C14 C19 Li1 -71.74(12) . . . . ?
Ni1 C14 C15 C16 -173.46(15) . . . . ?
O3 C37 C36 C35 -23.8(2) . . . . ?
O3 C34 C35 C36 20.1(2) . . . . ?
O2 C26 C27 C28 -6.7(3) . . . . ?
O2 C29 C28 C27 13.0(4) . . . . ?
O1 C30 C31 C32 5.0(2) . . . . ?
O1 C33 C32 C31 -28.9(3) . . . . ?
O5 C38 C39 C40 -10.2(2) . . . . ?
O5 C41 C40 C39 29.4(2) . . . . ?
N1 C8 C13 C12 175.47(13) . . . . ?
N1 C8 C9 C10 -175.16(13) . . . . ?
N1 C1 C2 C7 -21.6(2) . . . . ?
N1 C1 C2 C3 158.49(13) . . . . ?
O4 C42 C43 C44 -16.3(4) . . . . ?
O4 C45 C44 C43 7.4(4) . . . . ?
C8 N1 C1 Ni1 -110.50(11) . . . . ?
C8 N1 C1 C2 133.59(13) . . . . ?
C8 C13 C12 C11 0.1(2) . . . . ?
C8 C9 C10 C11 -0.2(2) . . . . ?
C1 N1 C8 C13 157.35(12) . . . . ?
C1 N1 C8 C9 -27.75(18) . . . . ?
C1 C2 C7 C6 177.84(14) . . . . ?
C1 C2 C3 C4 -178.74(15) . . . . ?
C2 C7 C6 C5 1.4(3) . . . . ?
C2 C3 C4 C5 0.5(3) . . . . ?
C20 C25 C24 C23 0.4(2) . . . . ?
C20 C21 C22 C23 2.2(3) . . . . ?
C13 C8 C9 C10 -0.2(2) . . . . ?
C13 C12 C11 C10 -0.5(2) . . . . ?
C9 C8 C13 C12 0.2(2) . . . . ?
C9 C10 C11 C12 0.5(2) . . . . ?
C7 C2 C3 C4 1.3(2) . . . . ?
C14 C19 C18 C17 0.4(3) . . . . ?
C14 C15 C16 C17 -0.8(3) . . . . ?
C25 C20 C21 C22 -4.1(2) . . . . ?
C25 C24 C23 C22 -2.6(2) . . . . ?
C21 C20 C25 C24 2.8(2) . . . . ?
C21 C20 C25 Li1 -115.15(15) . . . . ?
C3 C2 C7 C6 -2.2(2) . . . . ?
C24 C23 C22 C21 1.4(3) . . . . ?
C6 C5 C4 C3 -1.4(3) . . . . ?
C37 O3 C34 C35 -36.23(19) . . . . ?
C37 C36 C35 C34 2.5(2) . . . . ?
C4 C5 C6 C7 0.5(3) . . . . ?
C19 C14 C15 C16 1.0(2) . . . . ?
C26 O2 C29 C28 -17.3(3) . . . . ?
C26 C27 C28 C29 -3.8(4) . . . . ?
C34 O3 C37 C36 37.63(18) . . . . ?
C15 C14 C19 C18 -0.8(2) . . . . ?
C15 C14 C19 Li1 113.87(16) . . . . ?
C30 O1 C33 C32 32.9(2) . . . . ?
C30 C31 C32 C33 14.3(3) . . . . ?
C38 O5 C41 C40 -36.7(2) . . . . ?
C38 C39 C40 C41 -11.4(2) . . . . ?
C18 C17 C16 C15 0.3(3) . . . . ?
C16 C17 C18 C19 -0.1(3) . . . . ?
C41 O5 C38 C39 29.2(2) . . . . ?
C33 O1 C30 C31 -23.9(2) . . . . ?
C29 O2 C26 C27 15.1(2) . . . . ?
C42 O4 C45 C44 -18.0(3) . . . . ?
C42 C43 C44 C45 5.4(5) . . . . ?
C45 O4 C42 C43 21.6(3) . . . . ?
Li2 O3 C37 C36 -144.67(15) . . . . ?
Li2 O3 C34 C35 146.00(17) . . . . ?
Li2 O2 C26 C27 -149.37(19) . . . . ?
Li2 O2 C29 C28 146.2(2) . . . . ?
Li2 O1 C30 C31 168.33(15) . . . . ?
Li2 O1 C33 C32 -159.57(17) . . . . ?
Li2 N1 C8 C13 -44.60(16) . . . . ?
Li2 N1 C8 C9 130.30(14) . . . . ?
Li2 N1 C1 Ni1 96.02(13) . . . . ?
Li2 N1 C1 C2 -19.9(2) . . . . ?
Li1 O5 C38 C39 -126.59(17) . . . . ?
Li1 O5 C41 C40 117.21(18) . . . . ?
Li1 O4 C42 C43 -142.8(2) . . . . ?
Li1 O4 C45 C44 146.8(2) . . . . ?
Li1 C20 C25 C24 117.95(16) . . . . ?
Li1 C20 C21 C22 -109.32(18) . . . . ?
Li1 C14 C19 C18 -114.71(18) . . . . ?
Li1 C14 C15 C16 104.2(2) . . . . ?
Li1 C25 C24 C23 69.8(2) . . . . ?
Li1 C19 C18 C17 -69.4(2) . . . . ?

loop_
_exptl_oxdiff_crystal_face_indexfrac_h
_exptl_oxdiff_crystal_face_indexfrac_k
_exptl_oxdiff_crystal_face_indexfrac_l
_exptl_oxdiff_crystal_face_x
_exptl_oxdiff_crystal_face_y
_exptl_oxdiff_crystal_face_z
-1.0001 -1.0003 0.9993 0.0520 -0.1519 -0.1384
1.0001 1.0003 -0.9993 -0.0520 0.1519 0.1384
0.9996 -0.0002 0.9991 0.0124 -0.0059 0.1532
-1.0000 -1.0000 -0.0007 0.0758 -0.1238 -0.1523
-0.0004 -1.0003 0.9984 0.0882 -0.1297 0.0009
0.0004 1.0003 -0.9984 -0.0882 0.1297 -0.0009
1.0000 0.9998 1.0007 -0.0996 0.0957 0.1662
-0.0003 -1.0000 -0.0016 0.1120 -0.1017 -0.0130
0.9993 -1.0002 0.9975 0.1244 -0.1076 0.1402
-0.0003 -0.9997 -1.0016 0.1359 -0.0736 -0.0269
0.9994 -1.0000 -0.0025 0.1483 -0.0795 0.1263
-0.9994 1.0000 0.0025 -0.1483 0.0795 -0.1263
0.0003 0.9997 1.0016 -0.1359 0.0736 0.0269
0.9994 -0.9997 -1.0025 0.1721 -0.0515 0.1123
-0.9994 0.9997 1.0025 -0.1721 0.0515 -0.1123
0.9997 0.0000 -0.0009 0.0362 0.0221 0.1393
-0.0000 -0.0003 1.0000 -0.0238 -0.0281 0.0139
0.0000 0.0003 -1.0000 0.0238 0.0281 -0.0139
-0.9997 -0.0003 1.0009 -0.0601 -0.0502 -0.1254
0.9997 0.0003 -1.0009 0.0601 0.0502 0.1254
4.0000 1.0057 -21.0022 0.5333 0.7796 0.2781
-4.9996 -1.0052 19.0030 -0.5219 -0.7456 -0.4452
